data_7241961
loop_
_publ_author_name
'Z\'abransk\'y, Martin'
'Alves, Paula C.'
'Bravo, Catarina'
'Duarte, M. Teresa'
'Andr\'e, V\^ania'

_publ_section_title
;
 From pipemidic acid molecular salts to metal complexes and BioMOFs using
 mechanochemistry
;
_journal_issue 5
_journal_name_full CrystEngComm
_journal_page_first 1099
_journal_page_last 1109
_journal_paper_doi 10.1039/D0CE01533D
_journal_volume 23
_journal_year 2021
_chemical_formula_moiety 'C14 H18 N5 O3, C2 H3 O3, 2(H2 O)'
_chemical_formula_sum 'C16 H25 N5 O8'
_chemical_formula_weight 415.41
_space_group_crystal_system triclinic
_space_group_IT_number 2
_space_group_name_Hall '-P 1'
_space_group_name_H-M_alt 'P -1'
_atom_sites_solution_hydrogens mixed
_atom_sites_solution_primary direct
_atom_sites_solution_secondary difmap
_audit_creation_method SHELXL-2018/3
_audit_update_record
;
2020-09-14 deposited with the CCDC.	2020-12-18 downloaded from the CCDC.
;
_cell_angle_alpha 81.064(2)
_cell_angle_beta 79.634(2)
_cell_angle_gamma 80.387(2)
_cell_formula_units_Z 2
_cell_length_a 7.2922(3)
_cell_length_b 7.8666(3)
_cell_length_c 17.1901(6)
_cell_measurement_reflns_used 4802
_cell_measurement_temperature 150(2)
_cell_measurement_theta_max 32.93
_cell_measurement_theta_min 2.77
_cell_volume 948.38(6)
_computing_cell_refinement 'Bruker SAINT'
_computing_data_collection 'Bruker APEX2'
_computing_data_reduction 'Bruker SAINT'
_computing_molecular_graphics 'PLATON (Spek, 2016)'
_computing_publication_material 'PLATON (Spek, 2016)'
_computing_structure_refinement 'SHELXL-2018/3 (Sheldrick, 2018)'
_computing_structure_solution 'SHELXS-2013/1 (Sheldrick, 2013)'
_diffrn_ambient_temperature 150(2)
_diffrn_measured_fraction_theta_full 0.998
_diffrn_measured_fraction_theta_max 0.988
_diffrn_measurement_device_type 'Bruker APEX-II CCD'
_diffrn_measurement_method '\f and \w scans'
_diffrn_radiation_type MoK\a
_diffrn_radiation_wavelength 0.71073
_diffrn_reflns_av_R_equivalents 0.0680
_diffrn_reflns_av_unetI/netI 0.0699
_diffrn_reflns_Laue_measured_fraction_full 0.998
_diffrn_reflns_Laue_measured_fraction_max 0.988
_diffrn_reflns_limit_h_max 11
_diffrn_reflns_limit_h_min -10
_diffrn_reflns_limit_k_max 12
_diffrn_reflns_limit_k_min -12
_diffrn_reflns_limit_l_max 26
_diffrn_reflns_limit_l_min -26
_diffrn_reflns_number 27174
_diffrn_reflns_point_group_measured_fraction_full 0.998
_diffrn_reflns_point_group_measured_fraction_max 0.988
_diffrn_reflns_theta_full 25.242
_diffrn_reflns_theta_max 33.813
_diffrn_reflns_theta_min 2.869
_diffrn_source 'fine-focus sealed tube'
_exptl_absorpt_coefficient_mu 0.118
_exptl_absorpt_correction_T_max 0.991
_exptl_absorpt_correction_T_min 0.909
_exptl_absorpt_correction_type multi-scan
_exptl_absorpt_process_details 'SADABS (Bruker,2005)'
_exptl_crystal_colour colourless
_exptl_crystal_density_diffrn 1.455
_exptl_crystal_density_meas ?
_exptl_crystal_density_method 'not measured'
_exptl_crystal_description bar
_exptl_crystal_F_000 440
_exptl_crystal_size_max 0.22
_exptl_crystal_size_mid 0.18
_exptl_crystal_size_min 0.08
_exptl_transmission_factor_max 0.747
_exptl_transmission_factor_min 0.685
_refine_diff_density_max 0.435
_refine_diff_density_min -0.377
_refine_diff_density_rms 0.089
_refine_ls_extinction_method none
_refine_ls_goodness_of_fit_ref 0.945
_refine_ls_hydrogen_treatment mixed
_refine_ls_matrix_type full
_refine_ls_number_parameters 294
_refine_ls_number_reflns 7545
_refine_ls_number_restraints 0
_refine_ls_restrained_S_all 0.945
_refine_ls_R_factor_all 0.0937
_refine_ls_R_factor_gt 0.0509
_refine_ls_shift/su_max 0.000
_refine_ls_shift/su_mean 0.000
_refine_ls_structure_factor_coef Fsqd
_refine_ls_weighting_details 'w=1/[\s^2^(Fo^2^)+(0.0736P)^2^] where P=(Fo^2^+2Fc^2^)/3'
_refine_ls_weighting_scheme calc
_refine_ls_wR_factor_gt 0.1234
_refine_ls_wR_factor_ref 0.1389
_reflns_Friedel_coverage 0.000
_reflns_number_gt 4749
_reflns_number_total 7545
_reflns_threshold_expression 'I > 2\s(I)'
_cod_data_source_file d0ce01533d2.cif
_cod_data_source_block shelx_CCDC2
_cod_depositor_comments
;
The following automatic conversions were performed:

data item '_exptl_crystal_density_meas' value 'not measured' was
changed to '?' -- the value is perceived as not measured.

Automatic conversion script
Id: cif_fix_values 7556 2019-12-06 15:28:31Z antanas 

 Adding full bibliography for 7241957--7241962.cif.
;
_cod_database_code 7241961
_shelx_shelxl_version_number 2018/3
_shelx_space_group_comment
;
The symmetry employed for this shelxl refinement is uniquely defined
by the following loop, which should always be used as a source of
symmetry information in preference to the above space-group names.
They are only intended as comments.
;
_shelx_estimated_absorpt_t_min 0.975
_shelx_estimated_absorpt_t_max 0.991

loop_
_space_group_symop_operation_xyz
'x, y, z'
'-x, -y, -z'

loop_
_atom_site_label
_atom_site_type_symbol
_atom_site_fract_x
_atom_site_fract_y
_atom_site_fract_z
_atom_site_U_iso_or_equiv
_atom_site_adp_type
_atom_site_occupancy
_atom_site_site_symmetry_order
_atom_site_calc_flag
_atom_site_refinement_flags_posn
_atom_site_refinement_flags_adp
_atom_site_refinement_flags_occupancy
_atom_site_disorder_assembly
_atom_site_disorder_group
C1 C 0.78776(15) 0.05364(14) -0.04333(6) 0.0133(2) Uani 1 1 d . . . . .
C2 C 0.85484(15) -0.13004(14) -0.03589(7) 0.0130(2) Uani 1 1 d . . . . .
C3 C 0.80178(16) -0.23509(14) 0.03342(7) 0.0140(2) Uani 1 1 d . . . . .
H3 H 0.848724 -0.352964 0.036753 0.017 Uiso 1 1 calc R U . . .
C4 C 0.44010(15) 0.22031(14) 0.15598(6) 0.0125(2) Uani 1 1 d . . . . .
C5 C 0.59261(16) 0.28835(14) 0.02998(7) 0.0144(2) Uani 1 1 d . . . . .
H5 H 0.623430 0.369249 -0.014033 0.017 Uiso 1 1 calc R U . . .
C6 C 0.66811(15) 0.11318(13) 0.02578(6) 0.0121(2) Uani 1 1 d . . . . .
C7 C 0.61749(15) -0.00090(13) 0.09487(6) 0.01116(19) Uani 1 1 d . . . . .
C8 C 0.98400(16) -0.20960(15) -0.10161(7) 0.0159(2) Uani 1 1 d . . . . .
C9 C 0.63230(17) -0.29817(14) 0.16929(7) 0.0170(2) Uani 1 1 d . . . . .
H6 H 0.657323 -0.416008 0.155848 0.020 Uiso 1 1 calc R U . . .
H7 H 0.498293 -0.271881 0.187962 0.020 Uiso 1 1 calc R U . . .
C10 C 0.73921(19) -0.28701(17) 0.23526(8) 0.0240(3) Uani 1 1 d . . . . .
H8 H 0.700975 -0.367630 0.280913 0.036 Uiso 1 1 calc R U . . .
H9 H 0.871844 -0.315182 0.217378 0.036 Uiso 1 1 calc R U . . .
H10 H 0.712892 -0.171126 0.249476 0.036 Uiso 1 1 calc R U . . .
C11 C 0.21844(17) 0.45088(14) 0.21842(7) 0.0167(2) Uani 1 1 d . . . . .
H11 H 0.086923 0.444031 0.218277 0.020 Uiso 1 1 calc R U . . .
H12 H 0.264450 0.522533 0.169962 0.020 Uiso 1 1 calc R U . . .
C12 C 0.23662(18) 0.53266(15) 0.29017(7) 0.0179(2) Uani 1 1 d . . . . .
H13 H 0.366843 0.547341 0.288349 0.022 Uiso 1 1 calc R U . . .
H14 H 0.160744 0.646427 0.289471 0.022 Uiso 1 1 calc R U . . .
C13 C 0.27096(18) 0.15976(15) 0.29276(7) 0.0185(2) Uani 1 1 d . . . . .
H15 H 0.354340 0.049949 0.292323 0.022 Uiso 1 1 calc R U . . .
H16 H 0.143648 0.136957 0.294149 0.022 Uiso 1 1 calc R U . . .
C14 C 0.28070(18) 0.24070(16) 0.36609(7) 0.0200(2) Uani 1 1 d . . . . .
H17 H 0.230157 0.168204 0.413405 0.024 Uiso 1 1 calc R U . . .
H18 H 0.411306 0.245705 0.368942 0.024 Uiso 1 1 calc R U . . .
C21 C 0.75386(16) 0.38462(15) 0.46253(7) 0.0164(2) Uani 1 1 d . . . . .
C22 C 0.66980(19) 0.23609(17) 0.51739(7) 0.0227(3) Uani 1 1 d . . . . .
H22A H 0.536318 0.249222 0.514774 0.027 Uiso 1 1 calc R U . . .
H22B H 0.728124 0.127163 0.498101 0.027 Uiso 1 1 calc R U . . .
N1 N 0.17264(15) 0.41967(13) 0.36460(6) 0.0169(2) Uani 1 1 d . . . . .
N2 N 0.32629(14) 0.27703(12) 0.22050(6) 0.0161(2) Uani 1 1 d . . . . .
N3 N 0.68527(13) -0.17629(11) 0.09682(6) 0.01311(18) Uani 1 1 d . . . . .
N4 N 0.50443(13) 0.04969(12) 0.15937(5) 0.01300(18) Uani 1 1 d . . . . .
N5 N 0.48078(14) 0.34475(12) 0.09255(6) 0.01506(19) Uani 1 1 d . . . . .
O1 O 1.02731(13) -0.09766(12) -0.16665(5) 0.0220(2) Uani 1 1 d . . . . .
O2 O 1.04811(13) -0.36211(11) -0.09841(5) 0.0231(2) Uani 1 1 d . . . . .
O1W O 0.74076(14) 0.09279(13) 0.32420(6) 0.0259(2) Uani 1 1 d . . . . .
O3 O 0.83132(12) 0.15562(10) -0.10638(5) 0.01884(19) Uani 1 1 d . . . . .
O2W O 0.92624(17) 0.80830(16) 0.41180(8) 0.0401(3) Uani 1 1 d . . . . .
O21 O 0.77955(13) 0.51357(11) 0.49157(5) 0.0224(2) Uani 1 1 d . . . . .
O22 O 0.79615(13) 0.36828(12) 0.38926(5) 0.0228(2) Uani 1 1 d . . . . .
O23 O 0.69312(16) 0.22744(13) 0.59774(6) 0.0279(2) Uani 1 1 d . . . . .
H1 H 0.963(3) 0.010(3) -0.1546(12) 0.059(6) Uiso 1 1 d . . . . .
H1A H 0.763(3) 0.189(3) 0.3462(12) 0.059(6) Uiso 1 1 d . . . . .
H1B H 0.794(3) 0.102(3) 0.2774(14) 0.065(7) Uiso 1 1 d . . . . .
H2 H 0.039(2) 0.416(2) 0.3672(9) 0.025(4) Uiso 1 1 d . . . . .
H2A H 0.872(3) 0.726(3) 0.4240(12) 0.050(6) Uiso 1 1 d . . . . .
H2B H 0.854(3) 0.892(3) 0.3833(13) 0.061(6) Uiso 1 1 d . . . . .
H4 H 0.189(2) 0.472(2) 0.4097(11) 0.037(5) Uiso 1 1 d . . . . .
H23 H 0.810(3) 0.206(2) 0.5969(10) 0.031(5) Uiso 1 1 d . . . . .

loop_
_atom_site_aniso_label
_atom_site_aniso_U_11
_atom_site_aniso_U_22
_atom_site_aniso_U_33
_atom_site_aniso_U_23
_atom_site_aniso_U_13
_atom_site_aniso_U_12
C1 0.0145(5) 0.0138(5) 0.0112(5) -0.0024(4) -0.0016(4) -0.0010(4)
C2 0.0132(5) 0.0118(5) 0.0134(5) -0.0037(4) -0.0013(4) 0.0011(4)
C3 0.0152(5) 0.0118(5) 0.0146(5) -0.0033(4) -0.0027(4) 0.0010(4)
C4 0.0144(5) 0.0111(4) 0.0109(5) -0.0013(4) -0.0018(4) 0.0008(4)
C5 0.0182(5) 0.0115(5) 0.0117(5) -0.0004(4) -0.0007(4) 0.0000(4)
C6 0.0143(5) 0.0105(4) 0.0106(5) -0.0009(4) -0.0017(4) -0.0005(4)
C7 0.0125(5) 0.0091(4) 0.0117(5) -0.0020(3) -0.0024(4) 0.0001(4)
C8 0.0158(5) 0.0179(5) 0.0142(5) -0.0049(4) -0.0026(4) 0.0001(4)
C9 0.0229(6) 0.0098(5) 0.0150(5) 0.0016(4) 0.0012(4) -0.0004(4)
C10 0.0290(7) 0.0203(6) 0.0198(6) 0.0045(5) -0.0061(5) 0.0009(5)
C11 0.0218(6) 0.0128(5) 0.0126(5) -0.0029(4) -0.0009(4) 0.0054(4)
C12 0.0231(6) 0.0149(5) 0.0141(5) -0.0024(4) 0.0007(4) -0.0011(4)
C13 0.0252(6) 0.0143(5) 0.0127(5) -0.0001(4) 0.0024(4) -0.0004(4)
C14 0.0245(6) 0.0182(5) 0.0141(5) -0.0005(4) -0.0010(5) 0.0024(5)
C21 0.0163(5) 0.0164(5) 0.0156(5) -0.0014(4) -0.0025(4) -0.0001(4)
C22 0.0283(7) 0.0233(6) 0.0173(6) 0.0007(5) -0.0036(5) -0.0086(5)
N1 0.0206(5) 0.0182(5) 0.0108(4) -0.0042(4) 0.0009(4) -0.0008(4)
N2 0.0215(5) 0.0116(4) 0.0110(4) -0.0003(3) 0.0015(4) 0.0039(4)
N3 0.0166(4) 0.0088(4) 0.0122(4) -0.0002(3) -0.0009(3) 0.0006(3)
N4 0.0146(4) 0.0106(4) 0.0118(4) -0.0012(3) 0.0001(3) 0.0012(3)
N5 0.0206(5) 0.0097(4) 0.0122(4) -0.0002(3) -0.0002(4) 0.0016(3)
O1 0.0273(5) 0.0210(4) 0.0137(4) -0.0037(3) 0.0035(3) 0.0016(4)
O2 0.0266(5) 0.0182(4) 0.0223(5) -0.0078(3) -0.0010(4) 0.0054(4)
O1W 0.0300(5) 0.0253(5) 0.0219(5) -0.0068(4) 0.0010(4) -0.0049(4)
O3 0.0256(4) 0.0150(4) 0.0125(4) 0.0001(3) 0.0022(3) -0.0006(3)
O2W 0.0364(6) 0.0288(6) 0.0540(8) 0.0135(5) -0.0154(6) -0.0099(5)
O21 0.0325(5) 0.0192(4) 0.0167(4) -0.0031(3) -0.0049(4) -0.0053(4)
O22 0.0305(5) 0.0229(4) 0.0150(4) -0.0036(3) -0.0008(4) -0.0053(4)
O23 0.0353(6) 0.0311(5) 0.0168(5) 0.0010(4) -0.0016(4) -0.0098(4)

loop_
_atom_type_symbol
_atom_type_description
_atom_type_scat_dispersion_real
_atom_type_scat_dispersion_imag
_atom_type_scat_source
C C 0.0033 0.0016 'International Tables Vol C Tables 4.2.6.8 and 6.1.1.4'
H H 0.0000 0.0000 'International Tables Vol C Tables 4.2.6.8 and 6.1.1.4'
N N 0.0061 0.0033 'International Tables Vol C Tables 4.2.6.8 and 6.1.1.4'
O O 0.0106 0.0060 'International Tables Vol C Tables 4.2.6.8 and 6.1.1.4'

loop_
_geom_angle_atom_site_label_1
_geom_angle_atom_site_label_2
_geom_angle_atom_site_label_3
_geom_angle
_geom_angle_site_symmetry_1
_geom_angle_site_symmetry_3
_geom_angle_publ_flag
O3 C1 C6 122.36(10) . . ?
O3 C1 C2 122.53(10) . . ?
C6 C1 C2 115.11(9) . . ?
C3 C2 C1 120.21(10) . . ?
C3 C2 C8 118.56(10) . . ?
C1 C2 C8 121.22(10) . . ?
N3 C3 C2 123.44(10) . . ?
N4 C4 N2 117.86(9) . . ?
N4 C4 N5 125.93(10) . . ?
N2 C4 N5 116.21(10) . . ?
N5 C5 C6 123.81(10) . . ?
C5 C6 C7 114.83(10) . . ?
C5 C6 C1 123.08(9) . . ?
C7 C6 C1 122.09(10) . . ?
N4 C7 N3 117.15(9) . . ?
N4 C7 C6 123.56(10) . . ?
N3 C7 C6 119.29(10) . . ?
O2 C8 O1 121.33(11) . . ?
O2 C8 C2 124.35(11) . . ?
O1 C8 C2 114.33(10) . . ?
N3 C9 C10 112.09(9) . . ?
N2 C11 C12 110.17(10) . . ?
N1 C12 C11 109.71(9) . . ?
N2 C13 C14 110.09(9) . . ?
N1 C14 C13 111.66(10) . . ?
O21 C21 O22 123.65(11) . . ?
O21 C21 C22 119.37(11) . . ?
O22 C21 C22 116.98(11) . . ?
O23 C22 C21 113.80(10) . . ?
C12 N1 C14 111.25(9) . . ?
C4 N2 C11 122.53(9) . . ?
C4 N2 C13 122.47(9) . . ?
C11 N2 C13 113.86(9) . . ?
C3 N3 C7 119.83(9) . . ?
C3 N3 C9 120.34(9) . . ?
C7 N3 C9 119.82(9) . . ?
C7 N4 C4 116.05(9) . . ?
C5 N5 C4 115.80(9) . . ?

loop_
_geom_bond_atom_site_label_1
_geom_bond_atom_site_label_2
_geom_bond_distance
_geom_bond_site_symmetry_2
_geom_bond_publ_flag
C1 O3 1.2689(13) . ?
C1 C6 1.4336(15) . ?
C1 C2 1.4396(15) . ?
C2 C3 1.3737(15) . ?
C2 C8 1.4816(16) . ?
C3 N3 1.3475(14) . ?
C4 N4 1.3417(14) . ?
C4 N2 1.3478(14) . ?
C4 N5 1.3727(13) . ?
C5 N5 1.3155(14) . ?
C5 C6 1.4037(15) . ?
C6 C7 1.4051(14) . ?
C7 N4 1.3289(14) . ?
C7 N3 1.3830(13) . ?
C8 O2 1.2093(14) . ?
C8 O1 1.3361(14) . ?
C9 N3 1.4833(13) . ?
C9 C10 1.5077(18) . ?
C11 N2 1.4581(14) . ?
C11 C12 1.5121(17) . ?
C12 N1 1.4883(14) . ?
C13 N2 1.4646(14) . ?
C13 C14 1.5152(17) . ?
C14 N1 1.4931(16) . ?
C21 O21 1.2520(14) . ?
C21 O22 1.2631(14) . ?
C21 C22 1.5229(16) . ?
C22 O23 1.4117(16) . ?
